data_7105347
loop_
_publ_author_name
'Wang, Mang'
'Han, Feng'
'Yuan, Hongjuan'
'Liu, Qun'

_publ_section_title
;
 Tandem Nazarov cyclization-halovinylation of divinyl ketones under
 Vilsmeier conditions: synthesis of highly substituted
 cyclopentadienes.
;
_journal_issue 13
_journal_name_full 'Chemical communications (Cambridge, England)'
_journal_page_first 2247
_journal_page_last 2249
_journal_paper_doi 10.1039/b917703e
_journal_volume 46
_journal_year 2010
_chemical_formula_sum 'C20 H16 Cl N O3 S2'
_chemical_formula_weight 417.91
_chemical_name_common
;
7-chloro-6-(4-methoxyphenyl)-9-(4-nitrophenyl)-1,4-
dithiaspiro(4.4)nona-6,8-diene
;
_chemical_name_systematic
;
?
;
_space_group_IT_number 14
_symmetry_cell_setting monoclinic
_symmetry_space_group_name_Hall '-P 2ybc'
_symmetry_space_group_name_H-M 'P 1 21/c 1'
_atom_sites_solution_hydrogens geom
_atom_sites_solution_primary direct
_atom_sites_solution_secondary difmap
_audit_creation_method SHELXL-97
_cell_angle_alpha 90.00
_cell_angle_beta 96.286(6)
_cell_angle_gamma 90.00
_cell_formula_units_Z 4
_cell_length_a 6.808(2)
_cell_length_b 16.045(5)
_cell_length_c 18.120(6)
_cell_measurement_reflns_used 376
_cell_measurement_temperature 273(2)
_cell_measurement_theta_max 26.07
_cell_measurement_theta_min 1.70
_cell_volume 1967.4(11)
_computing_cell_refinement 'SMART (Bruker, 1997)'
_computing_data_collection 'SMART (Bruker, 1997)'
_computing_data_reduction SAINT
_computing_molecular_graphics 'SHELXTL-PLUS (Sheldrick, 1990)'
_computing_publication_material SHELXL-97
_computing_structure_refinement 'SHELXL-97 (Sheldrick, 1997)'
_computing_structure_solution 'SHELXS-97(Sheldrick, 1997)'
_diffrn_ambient_temperature 273(2)
_diffrn_measured_fraction_theta_full 0.999
_diffrn_measured_fraction_theta_max 0.996
_diffrn_measurement_device_type 'Bruker APEX CCD area-detector'
_diffrn_measurement_method '\w scans'
_diffrn_radiation_monochromator graphite
_diffrn_radiation_source 'fine-focus sealed tube'
_diffrn_radiation_type MoK\a
_diffrn_radiation_wavelength 0.71073
_diffrn_reflns_av_R_equivalents 0.0338
_diffrn_reflns_av_sigmaI/netI 0.0428
_diffrn_reflns_limit_h_max 7
_diffrn_reflns_limit_h_min -8
_diffrn_reflns_limit_k_max 9
_diffrn_reflns_limit_k_min -19
_diffrn_reflns_limit_l_max 22
_diffrn_reflns_limit_l_min -22
_diffrn_reflns_number 10854
_diffrn_reflns_theta_full 25.00
_diffrn_reflns_theta_max 26.07
_diffrn_reflns_theta_min 1.70
_diffrn_standards_number 0
_exptl_absorpt_coefficient_mu 0.427
_exptl_absorpt_correction_T_max 0.667
_exptl_absorpt_correction_T_min 0.559
_exptl_absorpt_correction_type multi-scan
_exptl_absorpt_process_details 'SADABS(Sheldrick, 1996)'
_exptl_crystal_colour yellow
_exptl_crystal_density_diffrn 1.411
_exptl_crystal_density_method 'not measured'
_exptl_crystal_description acicular
_exptl_crystal_F_000 864
_exptl_crystal_size_max 0.40
_exptl_crystal_size_mid 0.30
_exptl_crystal_size_min 0.25
_refine_diff_density_max 0.496
_refine_diff_density_min -0.400
_refine_diff_density_rms 0.052
_refine_ls_extinction_method none
_refine_ls_goodness_of_fit_ref 1.021
_refine_ls_hydrogen_treatment constr
_refine_ls_matrix_type full
_refine_ls_number_parameters 243
_refine_ls_number_reflns 3885
_refine_ls_number_restraints 0
_refine_ls_restrained_S_all 1.021
_refine_ls_R_factor_all 0.0942
_refine_ls_R_factor_gt 0.0603
_refine_ls_shift/su_max 0.009
_refine_ls_shift/su_mean 0.000
_refine_ls_structure_factor_coef Fsqd
_refine_ls_weighting_details 'calc w=1/[\s^2^(Fo^2^)+(0.0718P)^2^+0.9244P] where P=(Fo^2^+2Fc^2^)/3'
_refine_ls_weighting_scheme calc
_refine_ls_wR_factor_gt 0.1416
_refine_ls_wR_factor_ref 0.1618
_reflns_number_gt 2599
_reflns_number_total 3885
_reflns_threshold_expression >2sigma(I)
_cod_data_source_file b917703e.txt
_cod_data_source_block 12
_cod_original_sg_symbol_Hall -P2ybc
_cod_original_sg_symbol_H-M P21/c
_cod_database_code 7105347

loop_
_symmetry_equiv_pos_as_xyz
'x, y, z'
'-x, y+1/2, -z+1/2'
'-x, -y, -z'
'x, -y-1/2, z-1/2'

loop_
_atom_site_label
_atom_site_type_symbol
_atom_site_fract_x
_atom_site_fract_y
_atom_site_fract_z
_atom_site_U_iso_or_equiv
_atom_site_adp_type
_atom_site_occupancy
_atom_site_symmetry_multiplicity
_atom_site_calc_flag
_atom_site_refinement_flags
_atom_site_disorder_assembly
_atom_site_disorder_group
C1 C 0.5712(6) 0.6508(2) 0.3997(2) 0.0678(10) Uani 1 1 d . . .
H14 H 0.4815 0.6706 0.3613 0.081 Uiso 1 1 calc R . .
C2 C 0.6800(6) 0.7071(2) 0.4451(2) 0.0714(11) Uani 1 1 d . . .
H21 H 0.6634 0.7642 0.4382 0.086 Uiso 1 1 calc R . .
C3 C 0.8141(5) 0.6762(2) 0.50104(18) 0.0555(8) Uani 1 1 d . . .
C4 C 0.8368(5) 0.5929(2) 0.51360(18) 0.0539(8) Uani 1 1 d . . .
H12 H 0.9271 0.5735 0.5520 0.065 Uiso 1 1 calc R . .
C5 C 0.7252(4) 0.5382(2) 0.46912(17) 0.0493(8) Uani 1 1 d . . .
H4 H 0.7380 0.4813 0.4784 0.059 Uiso 1 1 calc R . .
C6 C 0.5922(5) 0.56548(19) 0.41002(16) 0.0469(8) Uani 1 1 d . . .
C7 C 0.052(2) 0.6577(12) 0.2870(9) 0.097(5) Uiso 0.47(2) 1 d P A 1
H7A H -0.0889 0.6682 0.2800 0.116 Uiso 0.47(2) 1 calc PR A 1
H7B H 0.1183 0.7075 0.3073 0.116 Uiso 0.47(2) 1 calc PR A 1
C8 C 0.124(2) 0.6357(11) 0.2162(8) 0.095(4) Uiso 0.47(2) 1 d P A 1
H8A H 0.1268 0.6853 0.1858 0.114 Uiso 0.47(2) 1 calc PR A 1
H8B H 0.0328 0.5964 0.1901 0.114 Uiso 0.47(2) 1 calc PR A 1
C7' C 0.0005(15) 0.6225(9) 0.2640(6) 0.076(4) Uiso 0.53(2) 1 d P A 2
H7'1 H -0.0605 0.5820 0.2288 0.091 Uiso 0.53(2) 1 calc PR A 2
H7'2 H -0.0984 0.6629 0.2746 0.091 Uiso 0.53(2) 1 calc PR A 2
C8' C 0.175(2) 0.6658(9) 0.2327(7) 0.090(4) Uiso 0.53(2) 1 d P A 2
H8'1 H 0.2209 0.7123 0.2641 0.108 Uiso 0.53(2) 1 calc PR A 2
H8'2 H 0.1339 0.6869 0.1832 0.108 Uiso 0.53(2) 1 calc PR A 2
C9 C 0.3051(5) 0.5219(2) 0.30487(17) 0.0484(8) Uani 1 1 d . A .
C10 C 0.4808(4) 0.5038(2) 0.36226(16) 0.0464(7) Uani 1 1 d . . .
C11 C 0.5103(5) 0.4213(2) 0.36326(18) 0.0530(8) Uani 1 1 d . . .
H1 H 0.6087 0.3937 0.3935 0.064 Uiso 1 1 calc R . .
C12 C 0.3663(5) 0.3820(2) 0.31035(19) 0.0521(8) Uani 1 1 d . . .
C13 C 0.2444(5) 0.4359(2) 0.27442(17) 0.0493(8) Uani 1 1 d . . .
C14 C 0.0773(5) 0.4214(2) 0.21611(17) 0.0515(8) Uani 1 1 d . . .
C15 C -0.1106(6) 0.4056(3) 0.2337(2) 0.0804(13) Uani 1 1 d . . .
H19 H -0.1330 0.4021 0.2834 0.096 Uiso 1 1 calc R . .
C16 C -0.2666(6) 0.3947(3) 0.1791(2) 0.0880(14) Uani 1 1 d . . .
H17 H -0.3918 0.3838 0.1927 0.106 Uiso 1 1 calc R . .
C17 C -0.2413(5) 0.3996(2) 0.1062(2) 0.0602(9) Uani 1 1 d . . .
C18 C -0.0544(6) 0.4140(3) 0.0874(2) 0.0788(12) Uani 1 1 d . . .
H20 H -0.0332 0.4170 0.0376 0.095 Uiso 1 1 calc R . .
C19 C 0.1027(6) 0.4241(3) 0.1419(2) 0.0766(12) Uani 1 1 d . . .
H18 H 0.2285 0.4328 0.1280 0.092 Uiso 1 1 calc R . .
C20 C -0.3870(7) 0.3935(4) -0.0201(2) 0.1080(18) Uani 1 1 d . . .
H23A H -0.5139 0.3850 -0.0477 0.162 Uiso 1 1 calc R . .
H23B H -0.2970 0.3512 -0.0330 0.162 Uiso 1 1 calc R . .
H23C H -0.3373 0.4474 -0.0317 0.162 Uiso 1 1 calc R . .
O1 O 0.8864(5) 0.80795(19) 0.54840(15) 0.0893(9) Uani 1 1 d . . .
O2 O 1.0813(5) 0.7073(2) 0.58620(18) 0.1000(10) Uani 1 1 d . . .
O3 O -0.4058(4) 0.38903(19) 0.05691(15) 0.0822(8) Uani 1 1 d . . .
S1 S 0.10563(14) 0.57140(6) 0.34843(5) 0.0658(3) Uani 1 1 d . . .
S2 S 0.36988(16) 0.58973(6) 0.22963(5) 0.0692(3) Uani 1 1 d . . .
N1 N 0.9356(5) 0.7349(2) 0.54862(17) 0.0700(9) Uani 1 1 d . . .
Cl1 Cl 0.36590(16) 0.27525(6) 0.29772(7) 0.0806(4) Uani 1 1 d . . .

loop_
_atom_site_aniso_label
_atom_site_aniso_U_11
_atom_site_aniso_U_22
_atom_site_aniso_U_33
_atom_site_aniso_U_23
_atom_site_aniso_U_13
_atom_site_aniso_U_12
C1 0.087(3) 0.048(2) 0.061(2) 0.0006(17) -0.024(2) 0.0081(19)
C2 0.097(3) 0.045(2) 0.066(2) -0.0004(18) -0.019(2) 0.004(2)
C3 0.063(2) 0.057(2) 0.0459(18) -0.0048(16) -0.0005(16) -0.0052(17)
C4 0.052(2) 0.063(2) 0.0441(18) 0.0065(16) -0.0033(15) 0.0078(17)
C5 0.0515(19) 0.0481(18) 0.0479(18) 0.0062(15) 0.0040(15) 0.0052(15)
C6 0.0508(18) 0.0469(18) 0.0425(17) 0.0014(15) 0.0032(14) 0.0039(15)
C9 0.0554(19) 0.0464(18) 0.0431(17) 0.0056(14) 0.0043(14) 0.0030(15)
C10 0.0484(17) 0.0461(18) 0.0448(17) 0.0019(14) 0.0065(14) 0.0041(15)
C11 0.0513(19) 0.0501(19) 0.057(2) 0.0044(16) 0.0014(15) 0.0082(16)
C12 0.0541(19) 0.0415(17) 0.062(2) -0.0028(16) 0.0111(16) 0.0008(16)
C13 0.0504(19) 0.0506(19) 0.0480(18) -0.0006(15) 0.0106(15) -0.0037(16)
C14 0.0512(19) 0.055(2) 0.0487(18) -0.0012(16) 0.0055(15) -0.0054(16)
C15 0.061(2) 0.129(4) 0.052(2) 0.015(2) 0.0089(18) -0.018(2)
C16 0.053(2) 0.145(4) 0.066(3) 0.009(3) 0.0067(19) -0.022(3)
C17 0.057(2) 0.066(2) 0.056(2) -0.0036(18) 0.0000(17) -0.0098(18)
C18 0.074(3) 0.114(3) 0.048(2) -0.017(2) 0.0083(19) -0.020(3)
C19 0.059(2) 0.110(3) 0.061(2) -0.021(2) 0.0126(19) -0.019(2)
C20 0.093(3) 0.163(5) 0.063(3) -0.010(3) -0.014(2) -0.007(3)
O1 0.121(3) 0.0633(18) 0.0775(19) -0.0114(15) -0.0167(17) -0.0076(17)
O2 0.095(2) 0.101(2) 0.094(2) -0.0174(19) -0.0394(18) 0.0024(19)
O3 0.0688(17) 0.111(2) 0.0637(17) -0.0033(16) -0.0086(14) -0.0119(16)
S1 0.0664(6) 0.0672(6) 0.0637(6) 0.0037(5) 0.0062(4) 0.0232(5)
S2 0.0932(8) 0.0636(6) 0.0493(5) 0.0105(4) 0.0014(5) -0.0210(5)
N1 0.080(2) 0.072(2) 0.0555(19) -0.0062(17) -0.0059(17) -0.0072(19)
Cl1 0.0870(7) 0.0448(5) 0.1069(8) -0.0115(5) -0.0033(6) -0.0010(5)

loop_
_atom_type_symbol
_atom_type_description
_atom_type_scat_dispersion_real
_atom_type_scat_dispersion_imag
_atom_type_scat_source
C C 0.0033 0.0016 'International Tables Vol C Tables 4.2.6.8 and 6.1.1.4'
H H 0.0000 0.0000 'International Tables Vol C Tables 4.2.6.8 and 6.1.1.4'
O O 0.0106 0.0060 'International Tables Vol C Tables 4.2.6.8 and 6.1.1.4'
S S 0.1246 0.1234 'International Tables Vol C Tables 4.2.6.8 and 6.1.1.4'
N N 0.0061 0.0033 'International Tables Vol C Tables 4.2.6.8 and 6.1.1.4'
Cl Cl 0.1484 0.1585 'International Tables Vol C Tables 4.2.6.8 and 6.1.1.4'

loop_
_geom_angle_atom_site_label_1
_geom_angle_atom_site_label_2
_geom_angle_atom_site_label_3
_geom_angle
_geom_angle_site_symmetry_1
_geom_angle_site_symmetry_3
_geom_angle_publ_flag
C2 C1 C6 121.6(3) . . ?
C2 C1 H14 119.2 . . ?
C6 C1 H14 119.2 . . ?
C1 C2 C3 118.1(3) . . ?
C1 C2 H21 120.9 . . ?
C3 C2 H21 120.9 . . ?
C4 C3 C2 122.0(3) . . ?
C4 C3 N1 119.0(3) . . ?
C2 C3 N1 119.0(3) . . ?
C3 C4 C5 119.1(3) . . ?
C3 C4 H12 120.4 . . ?
C5 C4 H12 120.4 . . ?
C4 C5 C6 121.6(3) . . ?
C4 C5 H4 119.2 . . ?
C6 C5 H4 119.2 . . ?
C1 C6 C5 117.5(3) . . ?
C1 C6 C10 123.1(3) . . ?
C5 C6 C10 119.3(3) . . ?
C8 C7 S1 107.1(12) . . ?
C8 C7 H7A 110.3 . . ?
S1 C7 H7A 110.3 . . ?
C8 C7 H7B 110.3 . . ?
S1 C7 H7B 110.3 . . ?
H7A C7 H7B 108.6 . . ?
C7 C8 S2 111.7(11) . . ?
C7 C8 H8A 109.3 . . ?
S2 C8 H8A 109.3 . . ?
C7 C8 H8B 109.3 . . ?
S2 C8 H8B 109.3 . . ?
H8A C8 H8B 107.9 . . ?
C8' C7' S1 105.5(9) . . ?
C8' C7' H7'1 110.7 . . ?
S1 C7' H7'1 110.6 . . ?
C8' C7' H7'2 110.6 . . ?
S1 C7' H7'2 110.6 . . ?
H7'1 C7' H7'2 108.8 . . ?
C7' C8' S2 107.8(9) . . ?
C7' C8' H8'1 110.2 . . ?
S2 C8' H8'1 110.1 . . ?
C7' C8' H8'2 110.1 . . ?
S2 C8' H8'2 110.1 . . ?
H8'1 C8' H8'2 108.5 . . ?
C13 C9 C10 103.6(3) . . ?
C13 C9 S1 111.4(2) . . ?
C10 C9 S1 110.7(2) . . ?
C13 C9 S2 110.2(2) . . ?
C10 C9 S2 112.7(2) . . ?
S1 C9 S2 108.31(16) . . ?
C11 C10 C6 126.2(3) . . ?
C11 C10 C9 107.7(3) . . ?
C6 C10 C9 126.0(3) . . ?
C10 C11 C12 109.5(3) . . ?
C10 C11 H1 125.2 . . ?
C12 C11 H1 125.2 . . ?
C13 C12 C11 112.7(3) . . ?
C13 C12 Cl1 126.4(3) . . ?
C11 C12 Cl1 120.9(3) . . ?
C12 C13 C14 129.8(3) . . ?
C12 C13 C9 106.5(3) . . ?
C14 C13 C9 123.7(3) . . ?
C15 C14 C19 116.9(3) . . ?
C15 C14 C13 121.6(3) . . ?
C19 C14 C13 121.5(3) . . ?
C14 C15 C16 121.2(3) . . ?
C14 C15 H19 119.4 . . ?
C16 C15 H19 119.4 . . ?
C17 C16 C15 121.5(4) . . ?
C17 C16 H17 119.2 . . ?
C15 C16 H17 119.2 . . ?
C16 C17 O3 116.7(3) . . ?
C16 C17 C18 118.2(3) . . ?
O3 C17 C18 125.1(3) . . ?
C17 C18 C19 120.5(3) . . ?
C17 C18 H20 119.8 . . ?
C19 C18 H20 119.8 . . ?
C14 C19 C18 121.7(3) . . ?
C14 C19 H18 119.2 . . ?
C18 C19 H18 119.2 . . ?
O3 C20 H23A 109.5 . . ?
O3 C20 H23B 109.5 . . ?
H23A C20 H23B 109.5 . . ?
O3 C20 H23C 109.5 . . ?
H23A C20 H23C 109.5 . . ?
H23B C20 H23C 109.5 . . ?
C17 O3 C20 118.8(3) . . ?
C7 S1 C7' 24.5(5) . . ?
C7 S1 C9 100.2(4) . . ?
C7' S1 C9 94.3(3) . . ?
C8' S2 C8 20.6(5) . . ?
C8' S2 C9 98.1(4) . . ?
C8 S2 C9 92.6(4) . . ?
O1 N1 O2 123.8(3) . . ?
O1 N1 C3 118.6(3) . . ?
O2 N1 C3 117.6(3) . . ?

loop_
_geom_bond_atom_site_label_1
_geom_bond_atom_site_label_2
_geom_bond_distance
_geom_bond_site_symmetry_2
_geom_bond_publ_flag
C1 C2 1.381(5) . ?
C1 C6 1.387(5) . ?
C1 H14 0.9300 . ?
C2 C3 1.380(5) . ?
C2 H21 0.9300 . ?
C3 C4 1.362(5) . ?
C3 N1 1.469(4) . ?
C4 C5 1.365(4) . ?
C4 H12 0.9300 . ?
C5 C6 1.395(4) . ?
C5 H4 0.9300 . ?
C6 C10 1.470(4) . ?
C7 C8 1.46(2) . ?
C7 S1 1.789(11) . ?
C7 H7A 0.9700 . ?
C7 H7B 0.9700 . ?
C8 S2 1.823(12) . ?
C8 H8A 0.9700 . ?
C8 H8B 0.9700 . ?
C7' C8' 1.54(2) . ?
C7' S1 1.813(9) . ?
C7' H7'1 0.9700 . ?
C7' H7'2 0.9700 . ?
C8' S2 1.809(10) . ?
C8' H8'1 0.9700 . ?
C8' H8'2 0.9700 . ?
C9 C13 1.526(4) . ?
C9 C10 1.525(4) . ?
C9 S1 1.825(3) . ?
C9 S2 1.835(3) . ?
C10 C11 1.337(4) . ?
C11 C12 1.440(5) . ?
C11 H1 0.9300 . ?
C12 C13 1.320(4) . ?
C12 Cl1 1.728(3) . ?
C13 C14 1.484(4) . ?
C14 C15 1.376(5) . ?
C14 C19 1.375(5) . ?
C15 C16 1.381(5) . ?
C15 H19 0.9300 . ?
C16 C17 1.352(5) . ?
C16 H17 0.9300 . ?
C17 O3 1.365(4) . ?
C17 C18 1.373(5) . ?
C18 C19 1.384(5) . ?
C18 H20 0.9300 . ?
C19 H18 0.9300 . ?
C20 O3 1.417(5) . ?
C20 H23A 0.9600 . ?
C20 H23B 0.9600 . ?
C20 H23C 0.9600 . ?
O1 N1 1.218(4) . ?
O2 N1 1.224(4) . ?

loop_
_geom_torsion_atom_site_label_1
_geom_torsion_atom_site_label_2
_geom_torsion_atom_site_label_3
_geom_torsion_atom_site_label_4
_geom_torsion
_geom_torsion_site_symmetry_1
_geom_torsion_site_symmetry_2
_geom_torsion_site_symmetry_3
_geom_torsion_site_symmetry_4
_geom_torsion_publ_flag
C6 C1 C2 C3 0.9(6) . . . . ?
C1 C2 C3 C4 -1.9(6) . . . . ?
C1 C2 C3 N1 178.3(3) . . . . ?
C2 C3 C4 C5 0.7(5) . . . . ?
N1 C3 C4 C5 -179.5(3) . . . . ?
C3 C4 C5 C6 1.7(5) . . . . ?
C2 C1 C6 C5 1.3(6) . . . . ?
C2 C1 C6 C10 -179.2(3) . . . . ?
C4 C5 C6 C1 -2.6(5) . . . . ?
C4 C5 C6 C10 177.8(3) . . . . ?
S1 C7 C8 S2 -45(2) . . . . ?
S1 C7' C8' S2 50.5(15) . . . . ?
C1 C6 C10 C11 171.4(3) . . . . ?
C5 C6 C10 C11 -9.0(5) . . . . ?
C1 C6 C10 C9 -11.3(5) . . . . ?
C5 C6 C10 C9 168.2(3) . . . . ?
C13 C9 C10 C11 -0.3(3) . . . . ?
S1 C9 C10 C11 119.2(3) . . . . ?
S2 C9 C10 C11 -119.4(3) . . . . ?
C13 C9 C10 C6 -178.0(3) . . . . ?
S1 C9 C10 C6 -58.5(4) . . . . ?
S2 C9 C10 C6 63.0(4) . . . . ?
C6 C10 C11 C12 177.6(3) . . . . ?
C9 C10 C11 C12 0.0(4) . . . . ?
C10 C11 C12 C13 0.4(4) . . . . ?
C10 C11 C12 Cl1 179.5(2) . . . . ?
C11 C12 C13 C14 180.0(3) . . . . ?
Cl1 C12 C13 C14 0.9(5) . . . . ?
C11 C12 C13 C9 -0.6(4) . . . . ?
Cl1 C12 C13 C9 -179.6(2) . . . . ?
C10 C9 C13 C12 0.6(3) . . . . ?
S1 C9 C13 C12 -118.5(3) . . . . ?
S2 C9 C13 C12 121.3(2) . . . . ?
C10 C9 C13 C14 -180.0(3) . . . . ?
S1 C9 C13 C14 61.0(3) . . . . ?
S2 C9 C13 C14 -59.2(3) . . . . ?
C12 C13 C14 C15 88.2(5) . . . . ?
C9 C13 C14 C15 -91.2(4) . . . . ?
C12 C13 C14 C19 -92.5(5) . . . . ?
C9 C13 C14 C19 88.2(4) . . . . ?
C19 C14 C15 C16 -1.4(6) . . . . ?
C13 C14 C15 C16 178.0(4) . . . . ?
C14 C15 C16 C17 -0.3(7) . . . . ?
C15 C16 C17 O3 -179.1(4) . . . . ?
C15 C16 C17 C18 1.4(7) . . . . ?
C16 C17 C18 C19 -0.7(7) . . . . ?
O3 C17 C18 C19 179.8(4) . . . . ?
C15 C14 C19 C18 2.1(6) . . . . ?
C13 C14 C19 C18 -177.3(4) . . . . ?
C17 C18 C19 C14 -1.0(7) . . . . ?
C16 C17 O3 C20 -179.9(4) . . . . ?
C18 C17 O3 C20 -0.5(6) . . . . ?
C8 C7 S1 C7' -55.5(18) . . . . ?
C8 C7 S1 C9 22.3(18) . . . . ?
C8' C7' S1 C7 55.8(15) . . . . ?
C8' C7' S1 C9 -49.5(12) . . . . ?
C13 C9 S1 C7 -114.6(8) . . . . ?
C10 C9 S1 C7 130.7(8) . . . . ?
S2 C9 S1 C7 6.7(8) . . . . ?
C13 C9 S1 C7' -90.6(6) . . . . ?
C10 C9 S1 C7' 154.7(6) . . . . ?
S2 C9 S1 C7' 30.7(5) . . . . ?
C7' C8' S2 C8 49.3(18) . . . . ?
C7' C8' S2 C9 -26.5(13) . . . . ?
C7 C8 S2 C8' -61(2) . . . . ?
C7 C8 S2 C9 45.1(18) . . . . ?
C13 C9 S2 C8' 115.6(6) . . . . ?
C10 C9 S2 C8' -129.3(6) . . . . ?
S1 C9 S2 C8' -6.4(6) . . . . ?
C13 C9 S2 C8 95.7(7) . . . . ?
C10 C9 S2 C8 -149.2(7) . . . . ?
S1 C9 S2 C8 -26.4(7) . . . . ?
C4 C3 N1 O1 -164.1(4) . . . . ?
C2 C3 N1 O1 15.7(5) . . . . ?
C4 C3 N1 O2 16.1(5) . . . . ?
C2 C3 N1 O2 -164.1(4) . . . . ?
